data_8106669
loop_
_publ_author_name
'Yu, Yuanyuan'

_publ_section_title
;
 Crystal structure of
 2-amino-4-(4-bromophenyl)-5-oxo-5,6,7,8-tetrahydro-4H-chromene-3-carbonitrile,
 C16H13BrN2O2
;
_journal_issue 5
_journal_name_full 'Zeitschrift f\"ur Kristallographie - New Crystal Structures'
_journal_page_first 761
_journal_page_last 762
_journal_paper_doi 10.1515/ncrs-2017-0022
_journal_volume 232
_journal_year 2017
_chemical_formula_moiety 'C16 H13 Br N2 O2'
_chemical_formula_sum 'C16 H13 Br N2 O2'
_chemical_formula_weight 345.19
_chemical_name_systematic
;
2-Amino-4-(4-bromophenyl)-5-oxo-5,6,7,8-tetrahydro-4<i>H</i>-chromene-3-
carbonitrile
;
_space_group_IT_number 15
_space_group_name_Hall '-C 2yc'
_space_group_name_H-M_alt 'C 1 2/c 1'
_symmetry_cell_setting monoclinic
_symmetry_space_group_name_Hall '-C 2yc'
_symmetry_space_group_name_H-M 'C 1 2/c 1'
_atom_sites_solution_hydrogens geom
_atom_sites_solution_primary direct
_atom_sites_solution_secondary difmap
_cell_angle_alpha 90.00
_cell_angle_beta 109.162(14)
_cell_angle_gamma 90.00
_cell_formula_units_Z 8
_cell_length_a 13.9109(14)
_cell_length_b 11.1819(6)
_cell_length_c 19.533(3)
_cell_measurement_reflns_used 1260
_cell_measurement_temperature 293(2)
_cell_measurement_theta_max 25.4070
_cell_measurement_theta_min 2.8270
_cell_volume 2870.0(6)
_computing_cell_refinement 'Bruker FRAMBO [1]'
_computing_data_collection 'Bruker FRAMBO [1]'
_computing_data_reduction 'CrysAlisPro Version 1.171.36.28 [2]'
_computing_molecular_graphics 'Bruker SHELXTL [1]'
_computing_publication_material 'Bruker SHELXTL [1]'
_computing_structure_refinement 'SHELXL-97 (Sheldrick, 1997) [3]'
_computing_structure_solution 'SHELXS-97 (Sheldrick, 1990) [1]'
_diffrn_ambient_temperature 293(2)
_diffrn_measured_fraction_theta_full 0.999
_diffrn_measured_fraction_theta_max 0.999
_diffrn_measurement_device_type 'multiwire proportional'
_diffrn_measurement_method '\f and \w scans'
_diffrn_radiation_monochromator graphite
_diffrn_radiation_source 'fine-focus sealed tube'
_diffrn_radiation_type MoK\a
_diffrn_radiation_wavelength 0.71073
_diffrn_reflns_av_R_equivalents 0.0309
_diffrn_reflns_av_sigmaI/netI 0.0551
_diffrn_reflns_limit_h_max 16
_diffrn_reflns_limit_h_min -16
_diffrn_reflns_limit_k_max 13
_diffrn_reflns_limit_k_min -12
_diffrn_reflns_limit_l_max 23
_diffrn_reflns_limit_l_min -13
_diffrn_reflns_number 5247
_diffrn_reflns_theta_full 25.00
_diffrn_reflns_theta_max 25.00
_diffrn_reflns_theta_min 2.84
_diffrn_standards_decay_% 0
_diffrn_standards_interval_count 0
_exptl_absorpt_coefficient_mu 2.870
_exptl_absorpt_correction_T_max 1.00000
_exptl_absorpt_correction_T_min 0.39303
_exptl_absorpt_correction_type multi-scan
_exptl_absorpt_process_details crystalclear
_exptl_crystal_colour colorless
_exptl_crystal_density_diffrn 1.598
_exptl_crystal_density_method 'not measured'
_exptl_crystal_description block
_exptl_crystal_F_000 1392
_exptl_crystal_size_max 0.20
_exptl_crystal_size_mid 0.18
_exptl_crystal_size_min 0.17
_refine_diff_density_max 0.406
_refine_diff_density_min -0.566
_refine_diff_density_rms 0.066
_refine_ls_extinction_method none
_refine_ls_goodness_of_fit_ref 1.008
_refine_ls_hydrogen_treatment mixed
_refine_ls_matrix_type full
_refine_ls_number_parameters 190
_refine_ls_number_reflns 2537
_refine_ls_number_restraints 0
_refine_ls_restrained_S_all 1.008
_refine_ls_R_factor_all 0.0722
_refine_ls_R_factor_gt 0.0413
_refine_ls_shift/su_max 0.000
_refine_ls_shift/su_mean 0.000
_refine_ls_structure_factor_coef Fsqd
_refine_ls_weighting_details 'calc w=1/[\s^2^(Fo^2^)+(0.0389P)^2^+1.8377P] where P=(Fo^2^+2Fc^2^)/3'
_refine_ls_weighting_scheme calc
_refine_ls_wR_factor_gt 0.0837
_refine_ls_wR_factor_ref 0.0957
_reflns_number_gt 1802
_reflns_number_total 2537
_reflns_threshold_expression >2sigma(I)
_cod_data_source_file suppl_ncrs-2017-0022_suppl.cif
_cod_data_source_block a
_cod_original_cell_volume 2870.0(5)
_cod_original_sg_symbol_Hall '-C2yc '
_cod_original_sg_symbol_H-M C2/c
_cod_database_code 8106669

loop_
_symmetry_equiv_pos_as_xyz
'x, y, z'
'-x, y, -z+1/2'
'x+1/2, y+1/2, z'
'-x+1/2, y+1/2, -z+1/2'
'-x, -y, -z'
'x, -y, z-1/2'
'-x+1/2, -y+1/2, -z'
'x+1/2, -y+1/2, z-1/2'

loop_
_atom_site_label
_atom_site_type_symbol
_atom_site_fract_x
_atom_site_fract_y
_atom_site_fract_z
_atom_site_U_iso_or_equiv
_atom_site_adp_type
_atom_site_occupancy
_atom_site_symmetry_multiplicity
_atom_site_calc_flag
_atom_site_refinement_flags
_atom_site_disorder_assembly
_atom_site_disorder_group
C1 C 0.2808(3) 1.1609(3) 0.42823(18) 0.0261(8) Uani 1 1 d . . .
C2 C 0.2678(2) 1.0452(3) 0.44229(18) 0.0252(8) Uani 1 1 d . . .
C3 C 0.1642(2) 0.9879(3) 0.42818(18) 0.0240(8) Uani 1 1 d . . .
H3A H 0.1614 0.9563 0.4743 0.029 Uiso 1 1 calc R . .
C4 C 0.0838(2) 1.0817(3) 0.40268(18) 0.0237(8) Uani 1 1 d . . .
C5 C 0.1029(3) 1.1944(3) 0.38832(18) 0.0266(8) Uani 1 1 d . . .
C6 C 0.0270(3) 1.2903(3) 0.3602(2) 0.0387(10) Uani 1 1 d . . .
H6A H 0.0446 1.3363 0.3240 0.046 Uiso 1 1 calc R . .
H6B H 0.0274 1.3438 0.3994 0.046 Uiso 1 1 calc R . .
C7 C -0.0785(3) 1.2371(3) 0.3268(3) 0.0567(13) Uani 1 1 d . . .
H7A H -0.1290 1.3002 0.3179 0.068 Uiso 1 1 calc R . .
H7B H -0.0838 1.2005 0.2807 0.068 Uiso 1 1 calc R . .
C8 C -0.0999(3) 1.1443(3) 0.3762(3) 0.0522(12) Uani 1 1 d . . .
H8A H -0.1046 1.1836 0.4193 0.063 Uiso 1 1 calc R . .
H8B H -0.1651 1.1071 0.3516 0.063 Uiso 1 1 calc R . .
C9 C -0.0200(3) 1.0495(3) 0.39848(19) 0.0309(8) Uani 1 1 d . . .
C10 C 0.3537(3) 0.9710(3) 0.4690(2) 0.0315(9) Uani 1 1 d . . .
C11 C 0.1488(2) 0.8837(3) 0.37521(18) 0.0235(8) Uani 1 1 d . . .
C12 C 0.1430(3) 0.7690(3) 0.3987(2) 0.0329(9) Uani 1 1 d . . .
H12A H 0.1445 0.7560 0.4461 0.040 Uiso 1 1 calc R . .
C13 C 0.1348(3) 0.6725(3) 0.3530(2) 0.0389(10) Uani 1 1 d . . .
H13A H 0.1310 0.5951 0.3692 0.047 Uiso 1 1 calc R . .
C14 C 0.1325(3) 0.6926(3) 0.2837(2) 0.0321(9) Uani 1 1 d . . .
C15 C 0.1358(3) 0.8055(3) 0.2579(2) 0.0390(10) Uani 1 1 d . . .
H15A H 0.1325 0.8180 0.2101 0.047 Uiso 1 1 calc R . .
C16 C 0.1442(3) 0.9006(3) 0.3047(2) 0.0347(9) Uani 1 1 d . . .
H16A H 0.1468 0.9780 0.2879 0.042 Uiso 1 1 calc R . .
O1 O 0.20010(17) 1.23635(18) 0.39944(13) 0.0310(6) Uani 1 1 d . . .
O2 O -0.03949(18) 0.9499(2) 0.41529(15) 0.0429(7) Uani 1 1 d . . .
N1 N 0.3692(2) 1.2193(2) 0.44002(17) 0.0390(8) Uani 1 1 d . . .
H1A H 0.4260 1.1821 0.4586 0.047 Uiso 1 1 calc R . .
H1B H 0.3690 1.2938 0.4290 0.047 Uiso 1 1 calc R . .
N2 N 0.4207(2) 0.9057(3) 0.4896(2) 0.0496(9) Uani 1 1 d . . .
Br1 Br 0.12798(3) 0.55869(4) 0.22300(3) 0.0586(2) Uani 1 1 d . . .

loop_
_atom_site_aniso_label
_atom_site_aniso_U_11
_atom_site_aniso_U_22
_atom_site_aniso_U_33
_atom_site_aniso_U_23
_atom_site_aniso_U_13
_atom_site_aniso_U_12
C1 0.032(2) 0.0210(17) 0.025(2) -0.0012(15) 0.0087(16) -0.0023(16)
C2 0.0294(19) 0.0183(17) 0.0275(19) 0.0008(14) 0.0088(16) -0.0018(15)
C3 0.0271(18) 0.0171(16) 0.028(2) -0.0006(14) 0.0100(16) -0.0063(15)
C4 0.0291(19) 0.0190(17) 0.0250(19) -0.0012(14) 0.0114(16) 0.0012(15)
C5 0.029(2) 0.0243(18) 0.029(2) -0.0032(15) 0.0131(17) -0.0002(16)
C6 0.040(2) 0.0238(19) 0.053(3) 0.0088(17) 0.017(2) 0.0069(18)
C7 0.039(2) 0.042(2) 0.080(4) 0.016(2) 0.008(2) 0.011(2)
C8 0.033(2) 0.038(2) 0.086(3) 0.003(2) 0.021(2) 0.0033(19)
C9 0.031(2) 0.0252(19) 0.038(2) -0.0072(16) 0.0128(17) -0.0021(17)
C10 0.031(2) 0.0240(19) 0.039(2) 0.0031(16) 0.0110(18) -0.0082(18)
C11 0.0197(17) 0.0177(16) 0.032(2) -0.0009(14) 0.0071(16) -0.0027(14)
C12 0.044(2) 0.0221(18) 0.035(2) 0.0037(16) 0.0163(19) -0.0024(17)
C13 0.048(2) 0.0142(17) 0.057(3) 0.0005(17) 0.021(2) -0.0036(17)
C14 0.028(2) 0.0228(18) 0.046(3) -0.0116(16) 0.0125(19) 0.0000(16)
C15 0.052(3) 0.035(2) 0.032(2) -0.0015(17) 0.017(2) 0.0030(19)
C16 0.047(2) 0.0218(17) 0.040(2) 0.0041(16) 0.019(2) -0.0007(17)
O1 0.0289(14) 0.0194(12) 0.0440(16) 0.0062(11) 0.0112(12) -0.0007(11)
O2 0.0400(15) 0.0287(14) 0.066(2) 0.0010(13) 0.0253(14) -0.0081(12)
N1 0.0317(18) 0.0232(16) 0.058(2) 0.0042(15) 0.0085(16) -0.0094(14)
N2 0.0368(19) 0.0336(18) 0.076(3) 0.0161(17) 0.0156(19) -0.0012(16)
Br1 0.0688(3) 0.0400(3) 0.0706(4) -0.0249(2) 0.0279(3) 0.0008(2)

loop_
_atom_type_symbol
_atom_type_description
_atom_type_scat_dispersion_real
_atom_type_scat_dispersion_imag
_atom_type_scat_source
C C 0.0033 0.0016 'International Tables Vol C Tables 4.2.6.8 and 6.1.1.4'
H H 0.0000 0.0000 'International Tables Vol C Tables 4.2.6.8 and 6.1.1.4'
N N 0.0061 0.0033 'International Tables Vol C Tables 4.2.6.8 and 6.1.1.4'
O O 0.0106 0.0060 'International Tables Vol C Tables 4.2.6.8 and 6.1.1.4'
Br Br -0.2901 2.4595 'International Tables Vol C Tables 4.2.6.8 and 6.1.1.4'

loop_
_geom_angle_atom_site_label_1
_geom_angle_atom_site_label_2
_geom_angle_atom_site_label_3
_geom_angle
_geom_angle_site_symmetry_1
_geom_angle_site_symmetry_3
N1 C1 C2 127.5(3) . .
N1 C1 O1 110.6(3) . .
C2 C1 O1 121.9(3) . .
C1 C2 C10 119.1(3) . .
C1 C2 C3 123.5(3) . .
C10 C2 C3 117.3(3) . .
C4 C3 C2 109.1(2) . .
C4 C3 C11 112.7(3) . .
C2 C3 C11 111.0(3) . .
C4 C3 H3A 107.9 . .
C2 C3 H3A 107.9 . .
C11 C3 H3A 107.9 . .
C5 C4 C9 118.7(3) . .
C5 C4 C3 123.5(3) . .
C9 C4 C3 117.6(3) . .
C4 C5 O1 122.7(3) . .
C4 C5 C6 126.5(3) . .
O1 C5 C6 110.8(3) . .
C5 C6 C7 110.3(3) . .
C5 C6 H6A 109.6 . .
C7 C6 H6A 109.6 . .
C5 C6 H6B 109.6 . .
C7 C6 H6B 109.6 . .
H6A C6 H6B 108.1 . .
C8 C7 C6 111.1(3) . .
C8 C7 H7A 109.4 . .
C6 C7 H7A 109.4 . .
C8 C7 H7B 109.4 . .
C6 C7 H7B 109.4 . .
H7A C7 H7B 108.0 . .
C9 C8 C7 112.9(3) . .
C9 C8 H8A 109.0 . .
C7 C8 H8A 109.0 . .
C9 C8 H8B 109.0 . .
C7 C8 H8B 109.0 . .
H8A C8 H8B 107.8 . .
O2 C9 C4 120.9(3) . .
O2 C9 C8 121.2(3) . .
C4 C9 C8 117.9(3) . .
N2 C10 C2 176.6(4) . .
C16 C11 C12 118.4(3) . .
C16 C11 C3 121.8(3) . .
C12 C11 C3 119.8(3) . .
C11 C12 C13 121.0(3) . .
C11 C12 H12A 119.5 . .
C13 C12 H12A 119.5 . .
C14 C13 C12 118.9(3) . .
C14 C13 H13A 120.5 . .
C12 C13 H13A 120.5 . .
C13 C14 C15 121.8(3) . .
C13 C14 Br1 118.4(3) . .
C15 C14 Br1 119.8(3) . .
C14 C15 C16 118.2(4) . .
C14 C15 H15A 120.9 . .
C16 C15 H15A 120.9 . .
C11 C16 C15 121.6(3) . .
C11 C16 H16A 119.2 . .
C15 C16 H16A 119.2 . .
C1 O1 C5 119.0(2) . .
C1 N1 H1A 120.0 . .
C1 N1 H1B 120.0 . .
H1A N1 H1B 120.0 . .

loop_
_geom_bond_atom_site_label_1
_geom_bond_atom_site_label_2
_geom_bond_distance
_geom_bond_site_symmetry_2
C1 N1 1.343(4) .
C1 C2 1.348(4) .
C1 O1 1.369(4) .
C2 C10 1.406(5) .
C2 C3 1.516(4) .
C3 C4 1.495(4) .
C3 C11 1.526(4) .
C3 H3A 0.9800 .
C4 C5 1.337(4) .
C4 C9 1.464(5) .
C5 O1 1.380(4) .
C5 C6 1.478(4) .
C6 C7 1.518(5) .
C6 H6A 0.9700 .
C6 H6B 0.9700 .
C7 C8 1.511(5) .
C7 H7A 0.9700 .
C7 H7B 0.9700 .
C8 C9 1.493(5) .
C8 H8A 0.9700 .
C8 H8B 0.9700 .
C9 O2 1.217(4) .
C10 N2 1.148(4) .
C11 C16 1.371(5) .
C11 C12 1.374(4) .
C12 C13 1.381(5) .
C12 H12A 0.9300 .
C13 C14 1.361(5) .
C13 H13A 0.9300 .
C14 C15 1.366(5) .
C14 Br1 1.898(3) .
C15 C16 1.381(5) .
C15 H15A 0.9300 .
C16 H16A 0.9300 .
N1 H1A 0.8600 .
N1 H1B 0.8600 .
